data_1528943
loop_
_publ_author_name
'Troyanov, S.I.'
'Kemnitz, E.'
'Burtsev, A.V.'

_publ_section_title
;
 Synthesis and structure of fullerene halides in the C60-(Ti Cl4 + Br2)
 system: molecular structures of (C60 Cl5)2, C60 X6, C60 X8, and C60 X24
 (X = Cl, Br)
;
_journal_name_full Kristallografiya
_journal_page_first 268
_journal_page_last 275
_journal_volume 54
_journal_year 2009
_chemical_formula_sum 'C60 Br4 Cl8 Ti'
_chemical_name_systematic 'C60 Br4 Cl4 (Ti Cl4)'
_space_group_IT_number 14
_symmetry_space_group_name_Hall '-P 2yn'
_symmetry_space_group_name_H-M 'P 1 21/n 1'
_cell_angle_alpha 90
_cell_angle_beta 92.3388
_cell_angle_gamma 90
_cell_formula_units_Z 4
_cell_length_a 15.5012
_cell_length_b 16.0964
_cell_length_c 16.8926
_cell_volume 4211.421
_citation_journal_id_ASTM KRISAJ
_cod_data_source_file Troyanov_KRISAJ_2009_1710.cif
_cod_data_source_block C60Br4Cl8Ti1
_cod_original_cell_volume 4211.42
_cod_original_sg_symbol_Hall '-P 2ybc (x-z,y,z)'
_cod_original_formula_sum 'C60 Br4 Cl8 Ti1'
_cod_database_code 1528943

loop_
_symmetry_equiv_pos_as_xyz
x,y,z
-x+1/2,y+1/2,-z+1/2
-x,-y,-z
x-1/2,-y-1/2,z-1/2

loop_
_atom_site_label
_atom_site_type_symbol
_atom_site_fract_x
_atom_site_fract_y
_atom_site_fract_z
_atom_site_occupancy
_atom_site_U_iso_or_equiv
Cl11 Cl 0.31219 0.7681 0.04353 1 0.0
C23 C 0.7537 0.5301 0.4333 1 0.0
C44 C 0.7598 0.5093 0.5701 1 0.0
C29 C 0.5987 0.276 0.61882 1 0.0
C20 C 0.7197 0.3847 0.27595 1 0.0
Cl3 Cl 0.39977 0.33387 0.33675 0.52 0.0
C48 C 0.7711 0.2456 0.67074 1 0.0
C52 C 0.9591 0.239 0.5059 1 0.0
C43 C 0.8468 0.5001 0.5424 1 0.0
C32 C 0.7716 0.1301 0.5846 1 0.0
C51 C 0.9074 0.1664 0.5226 1 0.0
C30 C 0.6313 0.2001 0.60816 1 0.0
Br6 Br 0.5105 0.07086 0.5855 0.353 0.0
C45 C 0.7316 0.4574 0.6295 1 0.0
Br8 Br 0.69696 0.09904 0.73739 0.609 0.0
C19 C 0.7531 0.3072 0.26553 1 0.0
C21 C 0.7725 0.4485 0.3119 1 0.0
C38 C 0.8409 0.2892 0.29 1 0.0
C16 C 0.7313 0.1221 0.3771 1 0.0
Br1 Br 0.55966 0.44086 0.19761 0.661 0.0
C7 C 0.6328 0.4652 0.35719 1 0.0
C41 C 0.8943 0.4654 0.4093 1 0.0
C34 C 0.7887 0.1031 0.4439 1 0.0
C12 C 0.53362 0.2244 0.50085 1 0.0
C10 C 0.5367 0.3764 0.5227 1 0.0
Cl7 Cl 0.58225 0.35321 0.76886 0.44 0.0
C37 C 0.8448 0.2056 0.3218 1 0.0
C15 C 0.644 0.129 0.4073 1 0.0
C9 C 0.53317 0.3885 0.4432 1 0.0
C55 C 0.9513 0.403 0.4433 1 0.0
Cl6 Cl 0.5105 0.07086 0.5855 0.65 0.0
C27 C 0.645 0.424 0.6254 1 0.0
C18 C 0.699 0.2294 0.2704 1 0.0
C11 C 0.5245 0.2943 0.55995 1 0.0
Cl4 Cl 0.50154 0.11085 0.30053 0.66 0.0
Br2 Br 0.66797 0.18827 0.16303 0.566 0.0
C58 C 0.8719 0.3867 0.638 1 0.0
C2 C 0.53 0.2359 0.42231 1 0.0
C6 C 0.6257 0.399 0.29316 1 0.0
C14 C 0.6472 0.1167 0.4869 1 0.0
Cl1 Cl 0.55966 0.44086 0.19761 0.34 0.0
C33 C 0.737 0.1012 0.5132 1 0.0
Cl10 Cl 0.20214 0.59596 0.12167 1 0.0
Cl9 Cl 0.40879 0.56479 0.03957 1 0.0
C40 C 0.8584 0.4332 0.3344 1 0.0
C39 C 0.8937 0.3515 0.323 1 0.0
C8 C 0.586 0.4612 0.42431 1 0.0
Cl2 Cl 0.66797 0.18827 0.16303 0.43 0.0
C47 C 0.738 0.3228 0.68217 1 0.0
C17 C 0.7593 0.1709 0.31661 1 0.0
Br7 Br 0.58225 0.35321 0.76886 0.56 0.0
C56 C 0.9554 0.3906 0.5251 1 0.0
C60 C 0.9589 0.3066 0.5568 1 0.0
C50 C 0.8571 0.165 0.5889 1 0.0
C49 C 0.8569 0.2359 0.6419 1 0.0
C3 C 0.5775 0.1811 0.36522 1 0.0
C54 C 0.9518 0.3325 0.3906 1 0.0
C24 C 0.7034 0.5283 0.5031 1 0.0
C31 C 0.7158 0.1716 0.6453 1 0.0
C57 C 0.9013 0.4399 0.5758 1 0.0
C13 C 0.5842 0.1543 0.5413 1 0.0
C22 C 0.7191 0.498 0.3621 1 0.0
Ti1 Ti 0.28826 0.63511 0.03183 1 0.0
C25 C 0.6211 0.4937 0.4984 1 0.0
C35 C 0.8717 0.1343 0.4479 1 0.0
Cl5 Cl 0.41241 0.29217 0.60957 0.57 0.0
Br5 Br 0.41241 0.29217 0.60957 0.427 0.0
Cl8 Cl 0.69696 0.09904 0.73739 0.39 0.0
C26 C 0.5922 0.4402 0.56019 1 0.0
C36 C 0.9014 0.187 0.3856 1 0.0
Cl12 Cl 0.22541 0.60701 -0.08177 1 0.0
Br4 Br 0.50154 0.11085 0.30053 0.338 0.0
C42 C 0.843 0.5128 0.4574 1 0.0
C1 C 0.5165 0.3211 0.38487 1 0.0
Br3 Br 0.39977 0.33387 0.33675 0.475 0.0
C28 C 0.6424 0.3418 0.6687 1 0.0
C4 C 0.618 0.2457 0.31327 1 0.0
C53 C 0.9552 0.2518 0.4207 1 0.0
C5 C 0.5849 0.3212 0.3234 1 0.0
C46 C 0.7887 0.395 0.66409 1 0.0
C59 C 0.9071 0.3045 0.6264 1 0.0
